data_7029488
loop_
_publ_author_name
'Du, Cheng-Feng'
'Feng, Mei-Ling'
'Li, Jian-Rong'
'Zou, Guo-Dong'
'Du, Ke-Zhao'
'Huang, Xiao-Ying'

_publ_section_title
;
 Assembly and structural transformation of organic-decorated manganese
 selenidostannates.
;
_journal_issue 16
_journal_name_full 'Dalton transactions (Cambridge, England : 2003)'
_journal_page_first 6002
_journal_page_last 6005
_journal_paper_doi 10.1039/c3dt53346h
_journal_volume 43
_journal_year 2014
_chemical_formula_moiety 'C4 H16 Mn N4 Se3 Sn'
_chemical_formula_sum 'C4 H16 Mn N4 Se3 Sn'
_chemical_formula_weight 530.72
_chemical_name_systematic
;
 ?
;
_space_group_IT_number 14
_space_group_name_Hall '-P 2yn'
_space_group_name_H-M_alt 'P 1 21/n 1'
_symmetry_cell_setting monoclinic
_symmetry_space_group_name_Hall '-P 2yn'
_symmetry_space_group_name_H-M 'P 1 21/n 1'
_atom_sites_solution_hydrogens geom
_audit_creation_method SHELXL-2013
_cell_angle_alpha 90
_cell_angle_beta 103.765(4)
_cell_angle_gamma 90
_cell_formula_units_Z 4
_cell_length_a 9.4565(4)
_cell_length_b 11.2896(4)
_cell_length_c 12.7937(5)
_cell_measurement_reflns_used 1920
_cell_measurement_temperature 293(2)
_cell_measurement_theta_max 28.8753
_cell_measurement_theta_min 2.4187
_cell_volume 1326.63(9)
_computing_cell_refinement
;
CrysAlisPro, Agilent Technologies,
Version 1.171.35.21 (release 20-01-2012 CrysAlis171 .NET)
(compiled Jan 23 2012,18:06:46)
;
_computing_data_collection
;
CrysAlisPro, Agilent Technologies,
Version 1.171.35.21 (release 20-01-2012 CrysAlis171 .NET)
(compiled Jan 23 2012,18:06:46)
;
_computing_data_reduction
;
CrysAlisPro, Agilent Technologies,
Version 1.171.35.21 (release 20-01-2012 CrysAlis171 .NET)
(compiled Jan 23 2012,18:06:46)
;
_computing_molecular_graphics 'DIAMOND. Version 3.0. Crystal Impact'
_computing_publication_material 'Windows Word 2003'
_computing_structure_refinement 'SHELXL-2013 (Sheldrick, 2013)'
_computing_structure_solution 'SHELXS-2013 (Sheldrick, 2013)'
_diffrn_ambient_temperature 293(2)
_diffrn_detector_area_resol_mean 16.2083
_diffrn_measured_fraction_theta_full 0.998
_diffrn_measured_fraction_theta_max 0.996
_diffrn_measurement_device_type 'Xcalibur, Eos'
_diffrn_measurement_method '\w scans'
_diffrn_radiation_type MoK\a
_diffrn_radiation_wavelength 0.71073
_diffrn_reflns_av_R_equivalents 0.0274
_diffrn_reflns_av_unetI/netI 0.0441
_diffrn_reflns_Laue_measured_fraction_full 0.998
_diffrn_reflns_Laue_measured_fraction_max 0.996
_diffrn_reflns_limit_h_max 11
_diffrn_reflns_limit_h_min -11
_diffrn_reflns_limit_k_max 14
_diffrn_reflns_limit_k_min -13
_diffrn_reflns_limit_l_max 16
_diffrn_reflns_limit_l_min -15
_diffrn_reflns_number 5890
_diffrn_reflns_point_group_measured_fraction_full 0.998
_diffrn_reflns_point_group_measured_fraction_max 0.996
_diffrn_reflns_theta_full 25.242
_diffrn_reflns_theta_max 26.731
_diffrn_reflns_theta_min 2.424
_diffrn_source 'Enhance (Mo) X-ray Source'
_exptl_absorpt_coefficient_mu 11.034
_exptl_absorpt_correction_T_max 1.00000
_exptl_absorpt_correction_T_min 0.53810
_exptl_absorpt_correction_type multi-scan
_exptl_absorpt_process_details
;
CrysAlisPro, Agilent Technologies,
Version 1.171.35.21 (release 20-01-2012 CrysAlis171 .NET)
(compiled Jan 23 2012,18:06:46)
Empirical absorption correction using spherical harmonics,
 implemented in SCALE3 ABSPACK scaling algorithm.
;
_exptl_crystal_colour red
_exptl_crystal_density_diffrn 2.657
_exptl_crystal_description rod-like
_exptl_crystal_F_000 980
_exptl_crystal_size_max 0.2
_exptl_crystal_size_mid 0.05
_exptl_crystal_size_min 0.03
_refine_diff_density_max 0.602
_refine_diff_density_min -0.688
_refine_diff_density_rms 0.142
_refine_ls_extinction_method none
_refine_ls_goodness_of_fit_ref 1.008
_refine_ls_hydrogen_treatment constr
_refine_ls_matrix_type full
_refine_ls_number_parameters 118
_refine_ls_number_reflns 2805
_refine_ls_number_restraints 0
_refine_ls_restrained_S_all 1.008
_refine_ls_R_factor_all 0.0442
_refine_ls_R_factor_gt 0.0291
_refine_ls_shift/su_max 0.001
_refine_ls_shift/su_mean 0.000
_refine_ls_structure_factor_coef Fsqd
_refine_ls_weighting_details
;
 w=1/[\s^2^(Fo^2^)+(0.0198P)^2^]
 where P=(Fo^2^+2Fc^2^)/3
;
_refine_ls_weighting_scheme calc
_refine_ls_wR_factor_gt 0.0507
_refine_ls_wR_factor_ref 0.0555
_reflns_Friedel_coverage 0.000
_reflns_number_gt 2266
_reflns_number_total 2805
_reflns_threshold_expression 'I > 2\s(I)'
_cod_data_source_file c3dt53346h2.cif
_cod_data_source_block compound-1
_cod_database_code 7029488
_shelx_space_group_comment
;
The symmetry employed for this shelxl refinement is uniquely defined
by the following loop, which should always be used as a source of
symmetry information in preference to the above space-group names.
They are only intended as comments.
;

loop_
_space_group_symop_operation_xyz
'x, y, z'
'-x+1/2, y+1/2, -z+1/2'
'-x, -y, -z'
'x-1/2, -y-1/2, z-1/2'

loop_
_atom_site_label
_atom_site_type_symbol
_atom_site_fract_x
_atom_site_fract_y
_atom_site_fract_z
_atom_site_U_iso_or_equiv
_atom_site_adp_type
_atom_site_occupancy
_atom_site_site_symmetry_order
_atom_site_calc_flag
_atom_site_refinement_flags_posn
_atom_site_refinement_flags_adp
Sn1 Sn 0.91317(3) 0.53001(3) 0.10202(2) 0.02098(9) Uani 1 1 d . .
Se2 Se 1.06983(5) 0.35254(4) 0.06773(4) 0.02753(13) Uani 1 1 d . .
Se1 Se 0.67259(5) 0.43126(4) 0.08445(4) 0.02355(12) Uani 1 1 d . .
Se3 Se 1.00846(6) 0.65351(5) 0.25918(4) 0.04041(15) Uani 1 1 d . .
Mn1 Mn 0.49159(7) 0.59782(6) 0.12796(5) 0.02483(17) Uani 1 1 d . .
N4 N 0.6340(4) 0.6235(3) 0.3000(3) 0.0326(10) Uani 1 1 d . .
H4A H 0.7361 0.6278 0.2990 0.039 Uiso 1 1 calc R U
H4B H 0.6073 0.6958 0.3315 0.039 Uiso 1 1 calc R U
N2 N 0.3396(4) 0.7510(3) 0.1405(3) 0.0353(10) Uani 1 1 d . .
H2A H 0.2397 0.7297 0.1069 0.042 Uiso 1 1 calc R U
H2B H 0.3459 0.7699 0.2154 0.042 Uiso 1 1 calc R U
N1 N 0.6074(4) 0.7536(3) 0.0726(3) 0.0369(10) Uani 1 1 d . .
H1A H 0.7109 0.7498 0.1055 0.044 Uiso 1 1 calc R U
H1B H 0.5940 0.7512 -0.0049 0.044 Uiso 1 1 calc R U
N3 N 0.3847(4) 0.4769(4) 0.2266(3) 0.0388(11) Uani 1 1 d . .
H3A H 0.2808 0.4919 0.2096 0.047 Uiso 1 1 calc R U
H3B H 0.3996 0.3951 0.2086 0.047 Uiso 1 1 calc R U
C3 C 0.4457(5) 0.4961(5) 0.3419(4) 0.0408(14) Uani 1 1 d . .
H3C H 0.4283 0.4268 0.3819 0.049 Uiso 1 1 calc R U
H3D H 0.3982 0.5633 0.3662 0.049 Uiso 1 1 calc R U
C4 C 0.6063(5) 0.5187(5) 0.3622(4) 0.0422(14) Uani 1 1 d . .
H4C H 0.6461 0.5325 0.4384 0.051 Uiso 1 1 calc R U
H4D H 0.6542 0.4499 0.3411 0.051 Uiso 1 1 calc R U
C2 C 0.3843(6) 0.8538(5) 0.0853(5) 0.0507(16) Uani 1 1 d . .
H2C H 0.3467 0.9255 0.1105 0.061 Uiso 1 1 calc R U
H2D H 0.3423 0.8471 0.0086 0.061 Uiso 1 1 calc R U
C1 C 0.5459(6) 0.8633(4) 0.1044(5) 0.0474(15) Uani 1 1 d . .
H1C H 0.5705 0.9290 0.0632 0.057 Uiso 1 1 calc R U
H1D H 0.5876 0.8787 0.1800 0.057 Uiso 1 1 calc R U

loop_
_atom_site_aniso_label
_atom_site_aniso_U_11
_atom_site_aniso_U_22
_atom_site_aniso_U_33
_atom_site_aniso_U_23
_atom_site_aniso_U_13
_atom_site_aniso_U_12
Sn1 0.01808(16) 0.02301(17) 0.02176(18) 0.00038(13) 0.00453(13) -0.00064(14)
Se2 0.0276(3) 0.0248(3) 0.0316(3) 0.0094(2) 0.0099(2) 0.0068(2)
Se1 0.0183(2) 0.0276(3) 0.0249(3) -0.0045(2) 0.0055(2) -0.0022(2)
Se3 0.0479(3) 0.0395(3) 0.0322(3) -0.0105(2) 0.0062(3) -0.0159(3)
Mn1 0.0250(4) 0.0252(4) 0.0246(4) -0.0016(3) 0.0064(3) 0.0002(3)
N4 0.028(2) 0.037(2) 0.035(2) -0.006(2) 0.0109(19) -0.006(2)
N2 0.031(2) 0.037(2) 0.038(3) -0.009(2) 0.007(2) 0.006(2)
N1 0.034(2) 0.032(2) 0.047(3) 0.001(2) 0.014(2) 0.001(2)
N3 0.032(2) 0.049(3) 0.034(3) -0.001(2) 0.004(2) -0.012(2)
C3 0.040(3) 0.056(4) 0.030(3) -0.004(3) 0.015(3) -0.014(3)
C4 0.038(3) 0.063(4) 0.022(3) 0.004(3) 0.002(2) -0.008(3)
C2 0.040(3) 0.030(3) 0.073(4) -0.004(3) -0.004(3) 0.009(3)
C1 0.046(3) 0.028(3) 0.065(4) -0.001(3) 0.008(3) 0.003(3)

loop_
_atom_type_symbol
_atom_type_description
_atom_type_scat_dispersion_real
_atom_type_scat_dispersion_imag
_atom_type_scat_source
C C 0.0033 0.0016 'International Tables Vol C Tables 4.2.6.8 and 6.1.1.4'
H H 0.0000 0.0000 'International Tables Vol C Tables 4.2.6.8 and 6.1.1.4'
N N 0.0061 0.0033 'International Tables Vol C Tables 4.2.6.8 and 6.1.1.4'
Mn Mn 0.3368 0.7283 'International Tables Vol C Tables 4.2.6.8 and 6.1.1.4'
Se Se -0.0929 2.2259 'International Tables Vol C Tables 4.2.6.8 and 6.1.1.4'
Sn Sn -0.6537 1.4246 'International Tables Vol C Tables 4.2.6.8 and 6.1.1.4'

loop_
_geom_angle_atom_site_label_1
_geom_angle_atom_site_label_2
_geom_angle_atom_site_label_3
_geom_angle
_geom_angle_site_symmetry_1
_geom_angle_site_symmetry_3
Se3 Sn1 Se1 118.70(2) . .
Se3 Sn1 Se2 108.39(2) . 3_765
Se1 Sn1 Se2 113.053(19) . 3_765
Se3 Sn1 Se2 117.92(2) . .
Se1 Sn1 Se2 100.662(18) . .
Se2 Sn1 Se2 95.865(16) 3_765 .
Sn1 Se2 Sn1 84.135(16) 3_765 .
Sn1 Se1 Mn1 106.29(2) . .
Sn1 Se1 Mn1 114.93(2) . 3_665
Mn1 Se1 Mn1 92.84(2) . 3_665
N3 Mn1 N1 163.03(15) . .
N3 Mn1 N2 92.64(15) . .
N1 Mn1 N2 78.07(14) . .
N3 Mn1 N4 77.29(14) . .
N1 Mn1 N4 89.13(14) . .
N2 Mn1 N4 94.16(14) . .
N3 Mn1 Se1 94.85(11) . .
N1 Mn1 Se1 95.68(10) . .
N2 Mn1 Se1 171.36(10) . .
N4 Mn1 Se1 91.68(10) . .
N3 Mn1 Se1 104.62(10) . 3_665
N1 Mn1 Se1 89.16(11) . 3_665
N2 Mn1 Se1 86.79(10) . 3_665
N4 Mn1 Se1 177.84(9) . 3_665
Se1 Mn1 Se1 87.16(2) . 3_665
C4 N4 Mn1 105.9(3) . .
C4 N4 H4A 110.6 . .
Mn1 N4 H4A 110.6 . .
C4 N4 H4B 110.6 . .
Mn1 N4 H4B 110.6 . .
H4A N4 H4B 108.7 . .
C2 N2 Mn1 107.8(3) . .
C2 N2 H2A 110.1 . .
Mn1 N2 H2A 110.1 . .
C2 N2 H2B 110.1 . .
Mn1 N2 H2B 110.1 . .
H2A N2 H2B 108.5 . .
C1 N1 Mn1 108.4(3) . .
C1 N1 H1A 110.0 . .
Mn1 N1 H1A 110.0 . .
C1 N1 H1B 110.0 . .
Mn1 N1 H1B 110.0 . .
H1A N1 H1B 108.4 . .
C3 N3 Mn1 110.6(3) . .
C3 N3 H3A 109.5 . .
Mn1 N3 H3A 109.5 . .
C3 N3 H3B 109.5 . .
Mn1 N3 H3B 109.5 . .
H3A N3 H3B 108.1 . .
N3 C3 C4 109.8(4) . .
N3 C3 H3C 109.7 . .
C4 C3 H3C 109.7 . .
N3 C3 H3D 109.7 . .
C4 C3 H3D 109.7 . .
H3C C3 H3D 108.2 . .
N4 C4 C3 110.1(4) . .
N4 C4 H4C 109.6 . .
C3 C4 H4C 109.6 . .
N4 C4 H4D 109.6 . .
C3 C4 H4D 109.6 . .
H4C C4 H4D 108.2 . .
N2 C2 C1 112.2(4) . .
N2 C2 H2C 109.2 . .
C1 C2 H2C 109.2 . .
N2 C2 H2D 109.2 . .
C1 C2 H2D 109.2 . .
H2C C2 H2D 107.9 . .
N1 C1 C2 110.6(4) . .
N1 C1 H1C 109.5 . .
C2 C1 H1C 109.5 . .
N1 C1 H1D 109.5 . .
C2 C1 H1D 109.5 . .
H1C C1 H1D 108.1 . .

loop_
_geom_bond_atom_site_label_1
_geom_bond_atom_site_label_2
_geom_bond_distance
_geom_bond_site_symmetry_2
Sn1 Se3 2.4365(6) .
Sn1 Se1 2.4952(5) .
Sn1 Se2 2.5820(5) 3_765
Sn1 Se2 2.5905(5) .
Se2 Sn1 2.5820(5) 3_765
Se1 Mn1 2.6887(8) .
Se1 Mn1 2.8098(8) 3_665
Mn1 N3 2.255(4) .
Mn1 N1 2.272(4) .
Mn1 N2 2.279(4) .
Mn1 N4 2.309(4) .
Mn1 Se1 2.8098(8) 3_665
N4 C4 1.483(6) .
N4 H4A 0.9700 .
N4 H4B 0.9700 .
N2 C2 1.472(6) .
N2 H2A 0.9700 .
N2 H2B 0.9700 .
N1 C1 1.466(6) .
N1 H1A 0.9700 .
N1 H1B 0.9700 .
N3 C3 1.466(6) .
N3 H3A 0.9700 .
N3 H3B 0.9700 .
C3 C4 1.501(6) .
C3 H3C 0.9700 .
C3 H3D 0.9700 .
C4 H4C 0.9700 .
C4 H4D 0.9700 .
C2 C1 1.492(7) .
C2 H2C 0.9700 .
C2 H2D 0.9700 .
C1 H1C 0.9700 .
C1 H1D 0.9700 .

loop_
_geom_hbond_atom_site_label_D
_geom_hbond_atom_site_label_H
_geom_hbond_atom_site_label_A
_geom_hbond_distance_DH
_geom_hbond_distance_HA
_geom_hbond_distance_DA
_geom_hbond_angle_DHA
_geom_hbond_site_symmetry_A
N4 H4A Se3 0.97 2.76 3.716(4) 169.8 .
N4 H4B Se2 0.97 2.94 3.850(4) 157.1 2_655
N2 H2B Se2 0.97 2.85 3.803(4) 165.8 2_655
N1 H1B Se3 0.97 3.12 4.034(4) 156.8 4_575
N3 H3A Se2 0.97 2.83 3.477(4) 124.6 1_455
N3 H3B Se3 0.97 2.86 3.781(4) 158.3 2_645

loop_
_geom_torsion_atom_site_label_1
_geom_torsion_atom_site_label_2
_geom_torsion_atom_site_label_3
_geom_torsion_atom_site_label_4
_geom_torsion
Mn1 N3 C3 C4 -37.8(5)
Mn1 N4 C4 C3 -46.9(4)
N3 C3 C4 N4 58.5(6)
Mn1 N2 C2 C1 -38.7(5)
Mn1 N1 C1 C2 -41.4(5)
N2 C2 C1 N1 55.8(6)
